data_7051089
loop_
_publ_author_name
'Grepioni, Fabrizia'
'Gladiali, Serafino'
'Scaccianoce, Laura'
'Ribeiro, Paulinha'
'Braga, Dario'

_publ_section_title
;
 Crystal engineering of chiral superstructures based on
 (R)-(+)-1,1'-bi-2-naphthol and the alkali derivatives of racemic
 (R,S)-1,1'-bi-2-naphthol
;
_journal_issue 5
_journal_name_full 'New Journal of Chemistry'
_journal_page_first 690
_journal_paper_doi 10.1039/b009665m
_journal_volume 25
_journal_year 2001
_chemical_formula_sum 'C40 H27 Cs O4'
_chemical_formula_weight 704.53
_chemical_name_systematic
; 
? 
;
_space_group_IT_number 2
_symmetry_cell_setting triclinic
_symmetry_space_group_name_Hall '-P 1'
_symmetry_space_group_name_H-M 'P -1'
_atom_sites_solution_hydrogens geom
_atom_sites_solution_primary direct
_atom_sites_solution_secondary difmap
_audit_creation_method SHELXL-97
_cell_angle_alpha 89.400(10)
_cell_angle_beta 112.130(10)
_cell_angle_gamma 100.140(10)
_cell_formula_units_Z 2
_cell_length_a 10.6220(10)
_cell_length_b 12.3900(10)
_cell_length_c 12.5900(10)
_cell_measurement_temperature 293(2)
_cell_volume 1508.1(3)
_computing_structure_refinement 'SHELXL-97 (Sheldrick, 1997)'
_computing_structure_solution 'SHELXS-97 (Sheldrick, 1990)'
_diffrn_ambient_temperature 293(2)
_diffrn_measured_fraction_theta_full 0.835
_diffrn_measured_fraction_theta_max 0.835
_diffrn_radiation_monochromator graphite
_diffrn_radiation_source 'fine-focus sealed tube'
_diffrn_radiation_type MoK\a
_diffrn_radiation_wavelength 0.71073
_diffrn_reflns_av_R_equivalents 0.0207
_diffrn_reflns_av_sigmaI/netI 0.0313
_diffrn_reflns_limit_h_max 12
_diffrn_reflns_limit_h_min -11
_diffrn_reflns_limit_k_max 14
_diffrn_reflns_limit_k_min -14
_diffrn_reflns_limit_l_max 0
_diffrn_reflns_limit_l_min -14
_diffrn_reflns_number 4689
_diffrn_reflns_theta_full 24.98
_diffrn_reflns_theta_max 24.98
_diffrn_reflns_theta_min 3.21
_exptl_absorpt_coefficient_mu 1.271
_exptl_absorpt_correction_T_max 1.00
_exptl_absorpt_correction_T_min 0.88
_exptl_absorpt_correction_type psi-scan
_exptl_crystal_density_diffrn 1.552
_exptl_crystal_density_method 'not measured'
_exptl_crystal_F_000 708
_exptl_crystal_size_max 0.20
_exptl_crystal_size_mid 0.18
_exptl_crystal_size_min 0.14
_refine_diff_density_max 0.647
_refine_diff_density_min -0.726
_refine_diff_density_rms 0.087
_refine_ls_extinction_method none
_refine_ls_goodness_of_fit_ref 0.889
_refine_ls_hydrogen_treatment mixed
_refine_ls_matrix_type full
_refine_ls_number_parameters 310
_refine_ls_number_reflns 4428
_refine_ls_number_restraints 0
_refine_ls_restrained_S_all 0.889
_refine_ls_R_factor_all 0.0736
_refine_ls_R_factor_gt 0.0475
_refine_ls_shift/su_max 0.000
_refine_ls_shift/su_mean 0.000
_refine_ls_structure_factor_coef Fsqd
_refine_ls_weighting_details 'calc w=1/[\s^2^(Fo^2^)+(0.1152P)^2^+3.7524P] where P=(Fo^2^+2Fc^2^)/3'
_refine_ls_weighting_scheme calc
_refine_ls_wR_factor_gt 0.1340
_refine_ls_wR_factor_ref 0.1564
_reflns_number_gt 3288
_reflns_number_total 4428
_reflns_threshold_expression >2sigma(I)
_cod_data_source_file b009665m.txt
_cod_data_source_block 4
_cod_depositor_comments
;
The following automatic conversions were performed:
'_symmetry_cell_setting' value 'Triclinic' changed to 'triclinic'
according to '/home/saulius/struct/CIF-dictionaries/cif_core.dic'
dictionary named 'cif_core.dic' version 2.4.1 from
2010-06-29.

'_exptl_absorpt_correction_type' value 'Psi-scan' changed to
'psi-scan' according to
'/home/saulius/struct/CIF-dictionaries/cif_core.dic' dictionary named
'cif_core.dic' version 2.4.1 from 2010-06-29.

Automatic conversion script
Id: cif_fix_enum 1527 2010-12-29 10:47:43Z saulius 
;
_cod_original_cell_volume 1508.1(2)
_cod_original_sg_symbol_H-M P-1
_cod_database_code 7051089

loop_
_symmetry_equiv_pos_as_xyz
'x, y, z'
'-x, -y, -z'

loop_
_atom_site_label
_atom_site_type_symbol
_atom_site_fract_x
_atom_site_fract_y
_atom_site_fract_z
_atom_site_U_iso_or_equiv
_atom_site_adp_type
_atom_site_occupancy
_atom_site_symmetry_multiplicity
_atom_site_calc_flag
_atom_site_refinement_flags
_atom_site_disorder_assembly
_atom_site_disorder_group
Cs1 Cs 0.00404(5) 0.24308(3) 0.16647(4) 0.0594(2) Uani 1 1 d . . .
O1 O -0.0906(4) 0.5918(3) 0.1346(3) 0.0370(9) Uani 1 1 d . . .
C1 C 0.2022(3) 0.59346(18) 0.2306(3) 0.0306(12) Uani 1 1 d G . .
C2 C 0.1960(3) 0.55282(19) 0.1259(3) 0.0343(13) Uani 1 1 d G . .
C3 C 0.2816(3) 0.6082(2) 0.0745(2) 0.0412(14) Uani 1 1 d G . .
H3 H 0.2775 0.5810 0.0044 0.049 Uiso 1 1 calc R . .
C4 C 0.3735(3) 0.7042(2) 0.1278(2) 0.0419(15) Uani 1 1 d G . .
H4 H 0.4308 0.7412 0.0933 0.050 Uiso 1 1 calc R . .
C5 C 0.3797(2) 0.74485(16) 0.2325(2) 0.0358(14) Uani 1 1 d G . .
C6 C 0.2941(2) 0.68948(15) 0.2839(2) 0.0324(13) Uani 1 1 d G . .
C7 C 0.3004(3) 0.7301(2) 0.3886(2) 0.0353(13) Uani 1 1 d G . .
H7 H 0.2431 0.6931 0.4230 0.042 Uiso 1 1 calc R . .
C8 C 0.3922(3) 0.8261(2) 0.4419(2) 0.0464(16) Uani 1 1 d G . .
H8 H 0.3964 0.8533 0.5119 0.056 Uiso 1 1 calc R . .
C9 C 0.4779(3) 0.8815(2) 0.3904(3) 0.0511(18) Uani 1 1 d G . .
H9 H 0.5393 0.9458 0.4261 0.061 Uiso 1 1 calc R . .
C10 C 0.4716(3) 0.84086(19) 0.2857(3) 0.0447(16) Uani 1 1 d G . .
H10 H 0.5289 0.8779 0.2513 0.054 Uiso 1 1 calc R . .
O2 O 0.1170(4) 0.4527(3) 0.0792(4) 0.0422(10) Uani 1 1 d . . .
H200 H 0.1076 0.4250 0.0037 0.050 Uiso 1 1 d . . .
C11 C 0.1030(2) 0.5264(2) 0.2807(2) 0.0309(12) Uani 1 1 d G . .
C12 C -0.0359(3) 0.5340(2) 0.2291(2) 0.0313(12) Uani 1 1 d G . .
C13 C -0.1316(2) 0.4750(3) 0.2688(3) 0.0416(14) Uani 1 1 d G . .
H13 H -0.2245 0.4801 0.2342 0.050 Uiso 1 1 calc R . .
C14 C -0.0885(2) 0.4082(3) 0.3601(3) 0.0478(16) Uani 1 1 d G . .
H14 H -0.1525 0.3687 0.3866 0.057 Uiso 1 1 calc R . .
C15 C 0.0503(2) 0.40055(18) 0.4117(2) 0.0415(14) Uani 1 1 d G . .
C16 C 0.14606(19) 0.45961(16) 0.3721(2) 0.0338(13) Uani 1 1 d G . .
C17 C 0.2849(2) 0.4519(3) 0.4237(3) 0.0470(16) Uani 1 1 d G . .
H17 H 0.3489 0.4915 0.3971 0.056 Uiso 1 1 calc R . .
C18 C 0.3280(3) 0.3852(3) 0.5150(3) 0.0598(19) Uani 1 1 d G . .
H18 H 0.4209 0.3800 0.5496 0.072 Uiso 1 1 calc R . .
C19 C 0.2323(3) 0.3261(3) 0.5547(3) 0.068(2) Uani 1 1 d G . .
H19 H 0.2611 0.2815 0.6158 0.081 Uiso 1 1 calc R . .
C20 C 0.0934(3) 0.3338(3) 0.5030(3) 0.0560(18) Uani 1 1 d G . .
H20 H 0.0294 0.2943 0.5296 0.067 Uiso 1 1 calc R . .
O3 O 0.1181(4) -0.0801(3) 0.0295(4) 0.0437(10) Uani 1 1 d . . .
H300 H -0.0548 0.1387 -0.0558 0.050 Uiso 1 1 d . . .
C21 C 0.2318(3) 0.10474(19) 0.0317(2) 0.0331(13) Uani 1 1 d G . .
C22 C 0.1895(3) 0.01728(17) 0.0880(3) 0.0351(13) Uani 1 1 d G . .
C23 C 0.2290(3) 0.0260(2) 0.2066(3) 0.0433(15) Uani 1 1 d G . .
H23 H 0.2007 -0.0325 0.2443 0.052 Uiso 1 1 calc R . .
C24 C 0.3108(3) 0.1222(2) 0.2689(2) 0.0457(15) Uani 1 1 d G . .
H24 H 0.3373 0.1281 0.3482 0.055 Uiso 1 1 calc R . .
C25 C 0.3532(2) 0.20969(18) 0.2125(2) 0.0381(14) Uani 1 1 d G . .
C26 C 0.3136(2) 0.20095(16) 0.0940(2) 0.0330(13) Uani 1 1 d G . .
C27 C 0.3560(3) 0.2884(2) 0.0376(3) 0.0414(15) Uani 1 1 d G . .
H27 H 0.3295 0.2826 -0.0417 0.050 Uiso 1 1 calc R . .
C28 C 0.4378(3) 0.38462(19) 0.0999(4) 0.0498(17) Uani 1 1 d G . .
H28 H 0.4661 0.4431 0.0622 0.060 Uiso 1 1 calc R . .
C29 C 0.4773(3) 0.39336(19) 0.2185(3) 0.058(2) Uani 1 1 d G . .
H29 H 0.5321 0.4577 0.2601 0.069 Uiso 1 1 calc R . .
C30 C 0.4350(3) 0.3059(2) 0.2748(3) 0.0530(17) Uani 1 1 d G . .
H30 H 0.4614 0.3117 0.3541 0.064 Uiso 1 1 calc R . .
O4 O 0.0232(4) 0.2140(3) -0.1169(4) 0.0394(10) Uani 1 1 d . . .
H400 H -0.0348 0.6993 0.1401 0.050 Uiso 1 1 d . . .
C31 C 0.1806(3) 0.0891(2) -0.1007(2) 0.0328(13) Uani 1 1 d G . .
C32 C 0.0865(3) 0.1529(2) -0.1647(3) 0.0343(13) Uani 1 1 d G . .
C33 C 0.0375(3) 0.1443(2) -0.2840(3) 0.0417(15) Uani 1 1 d G . .
H33 H -0.0255 0.1870 -0.3269 0.050 Uiso 1 1 calc R . .
C34 C 0.0826(3) 0.0720(2) -0.3392(2) 0.0460(15) Uani 1 1 d G . .
H34 H 0.0498 0.0662 -0.4190 0.055 Uiso 1 1 calc R . .
C35 C 0.1767(2) 0.00814(18) -0.2752(2) 0.0384(14) Uani 1 1 d G . .
C36 C 0.2257(2) 0.01670(16) -0.1559(2) 0.0318(13) Uani 1 1 d G . .
C37 C 0.3198(3) -0.0471(2) -0.0919(2) 0.0403(14) Uani 1 1 d G . .
H37 H 0.3525 -0.0414 -0.0121 0.048 Uiso 1 1 calc R . .
C38 C 0.3648(3) -0.1195(2) -0.1471(3) 0.0498(17) Uani 1 1 d G . .
H38 H 0.4278 -0.1622 -0.1042 0.060 Uiso 1 1 calc R . .
C39 C 0.3158(3) -0.1281(2) -0.2664(3) 0.0531(18) Uani 1 1 d G . .
H39 H 0.3460 -0.1765 -0.3033 0.064 Uiso 1 1 calc R . .
C40 C 0.2218(3) -0.0642(2) -0.3304(3) 0.0495(16) Uani 1 1 d G . .
H40 H 0.1890 -0.0700 -0.4102 0.059 Uiso 1 1 calc R . .

loop_
_atom_site_aniso_label
_atom_site_aniso_U_11
_atom_site_aniso_U_22
_atom_site_aniso_U_33
_atom_site_aniso_U_23
_atom_site_aniso_U_13
_atom_site_aniso_U_12
Cs1 0.0661(3) 0.0395(2) 0.0722(4) -0.0128(2) 0.0305(2) -0.00186(17)
O1 0.044(2) 0.0284(17) 0.035(3) 0.0000(16) 0.0122(18) 0.0058(15)
C1 0.038(3) 0.029(2) 0.028(4) 0.004(2) 0.015(2) 0.009(2)
C2 0.036(3) 0.031(3) 0.035(4) 0.001(2) 0.013(2) 0.005(2)
C3 0.056(3) 0.046(3) 0.030(4) 0.000(3) 0.025(3) 0.008(3)
C4 0.046(3) 0.046(3) 0.042(4) 0.013(3) 0.028(3) 0.004(2)
C5 0.044(3) 0.028(2) 0.038(4) 0.008(2) 0.020(3) 0.005(2)
C6 0.039(3) 0.028(2) 0.033(4) 0.007(2) 0.014(2) 0.011(2)
C7 0.040(3) 0.034(3) 0.033(4) 0.002(2) 0.016(3) 0.005(2)
C8 0.056(4) 0.038(3) 0.041(4) -0.004(3) 0.015(3) 0.005(3)
C9 0.050(3) 0.033(3) 0.061(5) -0.001(3) 0.017(3) -0.007(2)
C10 0.041(3) 0.036(3) 0.056(5) 0.009(3) 0.022(3) -0.001(2)
O2 0.054(2) 0.036(2) 0.036(3) -0.0087(18) 0.020(2) -0.0010(17)
C11 0.038(3) 0.025(2) 0.030(3) -0.002(2) 0.015(2) 0.002(2)
C12 0.039(3) 0.021(2) 0.035(4) -0.003(2) 0.016(2) 0.0035(19)
C13 0.037(3) 0.041(3) 0.048(4) 0.000(3) 0.019(3) 0.005(2)
C14 0.051(3) 0.043(3) 0.055(5) 0.007(3) 0.032(3) -0.003(3)
C15 0.053(3) 0.034(3) 0.040(4) 0.007(3) 0.023(3) 0.002(2)
C16 0.045(3) 0.026(2) 0.032(4) 0.001(2) 0.017(3) 0.006(2)
C17 0.055(4) 0.039(3) 0.049(5) 0.004(3) 0.022(3) 0.009(3)
C18 0.061(4) 0.058(4) 0.063(6) 0.017(4) 0.021(4) 0.022(3)
C19 0.089(6) 0.061(4) 0.054(5) 0.031(4) 0.022(4) 0.029(4)
C20 0.074(5) 0.047(4) 0.056(5) 0.019(3) 0.036(4) 0.008(3)
O3 0.054(2) 0.0331(19) 0.046(3) 0.0015(18) 0.025(2) -0.0007(17)
C21 0.033(3) 0.034(3) 0.041(4) 0.009(2) 0.021(2) 0.011(2)
C22 0.038(3) 0.040(3) 0.031(4) 0.005(2) 0.017(3) 0.008(2)
C23 0.046(3) 0.045(3) 0.041(4) 0.015(3) 0.020(3) 0.008(2)
C24 0.048(3) 0.061(4) 0.026(4) 0.006(3) 0.012(3) 0.010(3)
C25 0.038(3) 0.047(3) 0.029(4) 0.001(3) 0.010(3) 0.012(2)
C26 0.029(2) 0.034(3) 0.043(4) 0.006(2) 0.018(2) 0.014(2)
C27 0.039(3) 0.040(3) 0.047(4) 0.006(3) 0.017(3) 0.012(2)
C28 0.053(4) 0.038(3) 0.060(5) 0.006(3) 0.026(3) 0.002(3)
C29 0.052(4) 0.042(3) 0.075(6) -0.014(3) 0.021(4) 0.001(3)
C30 0.047(3) 0.062(4) 0.047(5) -0.009(3) 0.014(3) 0.012(3)
O4 0.050(2) 0.0323(19) 0.050(3) 0.0124(18) 0.031(2) 0.0167(16)
C31 0.036(3) 0.031(3) 0.034(4) 0.008(2) 0.018(2) 0.003(2)
C32 0.038(3) 0.029(2) 0.038(4) 0.008(2) 0.016(3) 0.008(2)
C33 0.052(3) 0.044(3) 0.031(4) 0.015(3) 0.015(3) 0.018(3)
C34 0.056(4) 0.052(3) 0.028(4) 0.006(3) 0.012(3) 0.012(3)
C35 0.042(3) 0.038(3) 0.036(4) 0.001(3) 0.018(3) 0.000(2)
C36 0.032(3) 0.031(3) 0.034(4) 0.004(2) 0.016(2) 0.003(2)
C37 0.039(3) 0.048(3) 0.037(4) 0.006(3) 0.017(3) 0.013(2)
C38 0.046(3) 0.053(4) 0.058(5) 0.011(3) 0.024(3) 0.020(3)
C39 0.058(4) 0.048(3) 0.074(6) -0.005(3) 0.047(4) 0.010(3)
C40 0.051(3) 0.054(4) 0.047(5) -0.011(3) 0.026(3) 0.001(3)

loop_
_atom_type_symbol
_atom_type_description
_atom_type_scat_dispersion_real
_atom_type_scat_dispersion_imag
_atom_type_scat_source
C C 0.0033 0.0016 'International Tables Vol C Tables 4.2.6.8 and 6.1.1.4'
H H 0.0000 0.0000 'International Tables Vol C Tables 4.2.6.8 and 6.1.1.4'
O O 0.0106 0.0060 'International Tables Vol C Tables 4.2.6.8 and 6.1.1.4'
Cs Cs -0.3680 2.1192 'International Tables Vol C Tables 4.2.6.8 and 6.1.1.4'

loop_
_geom_angle_atom_site_label_1
_geom_angle_atom_site_label_2
_geom_angle_atom_site_label_3
_geom_angle
_geom_angle_site_symmetry_1
_geom_angle_site_symmetry_3
_geom_angle_publ_flag
O3 Cs1 O2 106.51(11) 2 . ?
O3 Cs1 C16 172.78(9) 2 . ?
O2 Cs1 C16 66.60(9) . . ?
O3 Cs1 C15 161.33(9) 2 . ?
O2 Cs1 C15 87.33(8) . . ?
C16 Cs1 C15 23.1 . . ?
O3 Cs1 C24 89.45(9) 2 . ?
O2 Cs1 C24 99.18(9) . . ?
C16 Cs1 C24 93.77(6) . . ?
C15 Cs1 C24 100.86(6) . . ?
O3 Cs1 C11 150.46(9) 2 . ?
O2 Cs1 C11 48.13(9) . . ?
C16 Cs1 C11 22.5 . . ?
C15 Cs1 C11 39.4 . . ?
C24 Cs1 C11 107.62(6) . . ?
O3 Cs1 C25 92.45(9) 2 . ?
O2 Cs1 C25 77.30(9) . . ?
C16 Cs1 C25 88.2 . . ?
C15 Cs1 C25 102.99(5) . . ?
C24 Cs1 C25 22.1 . . ?
C11 Cs1 C25 95.06(5) . . ?
O3 Cs1 C37 53.71(13) 2 2 ?
O2 Cs1 C37 138.66(17) . 2 ?
C16 Cs1 C37 129.83(10) . 2 ?
C15 Cs1 C37 107.63(11) . 2 ?
C24 Cs1 C37 114.67(14) . 2 ?
C11 Cs1 C37 131.43(11) . 2 ?
C25 Cs1 C37 132.33(12) . 2 ?
O3 Cs1 C36 55.03(14) 2 2 ?
O2 Cs1 C36 157.70(18) . 2 ?
C16 Cs1 C36 131.05(12) . 2 ?
C15 Cs1 C36 108.34(11) . 2 ?
C24 Cs1 C36 93.45(14) . 2 ?
C11 Cs1 C36 143.35(9) . 2 ?
C25 Cs1 C36 112.96(12) . 2 ?
C37 Cs1 C36 21.97(6) 2 2 ?
O3 Cs1 O4 43.78(10) 2 . ?
O2 Cs1 O4 64.44(10) . . ?
C16 Cs1 O4 130.07(7) . . ?
C15 Cs1 O4 151.77(7) . . ?
C24 Cs1 O4 84.82(7) . . ?
C11 Cs1 O4 112.40(7) . . ?
C25 Cs1 O4 72.37(7) . . ?
C37 Cs1 O4 94.55(14) 2 . ?
C36 Cs1 O4 98.79(13) 2 . ?
O3 Cs1 C14 142.11(9) 2 . ?
O2 Cs1 C14 89.97(9) . . ?
C16 Cs1 C14 39.1 . . ?
C15 Cs1 C14 22.0 . . ?
C24 Cs1 C14 121.99(6) . . ?
C11 Cs1 C14 44.6 . . ?
C25 Cs1 C14 124.82(5) . . ?
C37 Cs1 C14 91.40(10) 2 . ?
C36 Cs1 C14 98.86(9) 2 . ?
O4 Cs1 C14 146.65(7) . . ?
O3 Cs1 C23 69.90(10) 2 . ?
O2 Cs1 C23 112.29(9) . . ?
C16 Cs1 C23 114.16(6) . . ?
C15 Cs1 C23 117.00(7) . . ?
C24 Cs1 C23 21.4 . . ?
C11 Cs1 C23 128.99(6) . . ?
C25 Cs1 C23 37.7 . . ?
C37 Cs1 C23 95.19(13) 2 . ?
C36 Cs1 C23 75.31(12) 2 . ?
O4 Cs1 C23 76.90(8) . . ?
C14 Cs1 C23 135.19(7) . . ?
O3 Cs1 H200 90.1 2 . ?
O2 Cs1 H200 16.7 . . ?
C16 Cs1 H200 83.2 . . ?
C15 Cs1 H200 104.0 . . ?
C24 Cs1 H200 96.6 . . ?
C11 Cs1 H200 64.7 . . ?
C25 Cs1 H200 74.7 . . ?
C37 Cs1 H200 129.3 2 . ?
C36 Cs1 H200 143.6 2 . ?
O4 Cs1 H200 47.8 . . ?
C14 Cs1 H200 105.1 . . ?
C23 Cs1 H200 104.5 . . ?
O3 Cs1 H300 20.5 2 . ?
O2 Cs1 H300 86.9 . . ?
C16 Cs1 H300 153.3 . . ?
C15 Cs1 H300 171.3 . . ?
C24 Cs1 H300 86.5 . . ?
C11 Cs1 H300 133.9 . . ?
C25 Cs1 H300 82.1 . . ?
C37 Cs1 H300 72.9 2 . ?
C36 Cs1 H300 75.5 2 . ?
O4 Cs1 H300 23.3 . . ?
C14 Cs1 H300 151.4 . . ?
C23 Cs1 H300 71.3 . . ?
H200 Cs1 H300 70.3 . . ?
C12 O1 H400 117.4 . . ?
C2 C1 C6 120.0 . . ?
C2 C1 C11 116.16(18) . . ?
C6 C1 C11 123.84(18) . . ?
O2 C2 C1 120.2(3) . . ?
O2 C2 C3 119.4(3) . . ?
C1 C2 C3 120.0 . . ?
C2 C3 C4 120.0 . . ?
C2 C3 H3 120.0 . . ?
C4 C3 H3 120.0 . . ?
C5 C4 C3 120.0 . . ?
C5 C4 H4 120.0 . . ?
C3 C4 H4 120.0 . . ?
C4 C5 C6 120.0 . . ?
C4 C5 C10 120.0 . . ?
C6 C5 C10 120.0 . . ?
C7 C6 C5 120.0 . . ?
C7 C6 C1 120.0 . . ?
C5 C6 C1 120.0 . . ?
C6 C7 C8 120.0 . . ?
C6 C7 H7 120.0 . . ?
C8 C7 H7 120.0 . . ?
C9 C8 C7 120.0 . . ?
C9 C8 H8 120.0 . . ?
C7 C8 H8 120.0 . . ?
C8 C9 C10 120.0 . . ?
C8 C9 H9 120.0 . . ?
C10 C9 H9 120.0 . . ?
C9 C10 C5 120.0 . . ?
C9 C10 H10 120.0 . . ?
C5 C10 H10 120.0 . . ?
C2 O2 Cs1 136.7(3) . . ?
C2 O2 H200 121.1 . . ?
Cs1 O2 H200 100.0 . . ?
C12 C11 C16 120.0 . . ?
C12 C11 C1 116.76(17) . . ?
C16 C11 C1 123.23(17) . . ?
C12 C11 Cs1 87.47(8) . . ?
C16 C11 Cs1 71.85(8) . . ?
C1 C11 Cs1 110.71(17) . . ?
O1 C12 C11 124.8(2) . . ?
O1 C12 C13 115.1(2) . . ?
C11 C12 C13 120.0 . . ?
O1 C12 Cs1 115.5(2) . . ?
C11 C12 Cs1 71.26(8) . . ?
C13 C12 Cs1 81.05(10) . . ?
C12 C13 C14 120.0 . . ?
C12 C13 Cs1 78.13(10) . . ?
C14 C13 Cs1 72.99(8) . . ?
C12 C13 H13 120.0 . . ?
C14 C13 H13 120.0 . . ?
Cs1 C13 H13 119.9 . . ?
C15 C14 C13 120.0 . . ?
C15 C14 Cs1 70.61(7) . . ?
C13 C14 Cs1 85.98(8) . . ?
C15 C14 H14 120.0 . . ?
C13 C14 H14 120.0 . . ?
Cs1 C14 H14 113.7 . . ?
C14 C15 C16 120.0 . . ?
C14 C15 C20 120.0 . . ?
C16 C15 C20 120.0 . . ?
C14 C15 Cs1 87.37(9) . . ?
C16 C15 Cs1 76.87(10) . . ?
C20 C15 Cs1 105.84(8) . . ?
C17 C16 C15 120.0 . . ?
C17 C16 C11 120.0 . . ?
C15 C16 C11 120.0 . . ?
C17 C16 Cs1 104.33(8) . . ?
C15 C16 Cs1 80.08(11) . . ?
C11 C16 Cs1 85.69(9) . . ?
C16 C17 C18 120.0 . . ?
C16 C17 H17 120.0 . . ?
C18 C17 H17 120.0 . . ?
C19 C18 C17 120.0 . . ?
C19 C18 H18 120.0 . . ?
C17 C18 H18 120.0 . . ?
C20 C19 C18 120.0 . . ?
C20 C19 H19 120.0 . . ?
C18 C19 H19 120.0 . . ?
C19 C20 C15 120.0 . . ?
C19 C20 H20 120.0 . . ?
C15 C20 H20 120.0 . . ?
C22 O3 Cs1 157.0(3) . 2 ?
C22 C21 C26 120.0 . . ?
C22 C21 C31 116.66(18) . . ?
C26 C21 C31 123.33(18) . . ?
O3 C22 C23 119.2(3) . . ?
O3 C22 C21 120.6(3) . . ?
C23 C22 C21 120.0 . . ?
C24 C23 C22 120.0 . . ?
C24 C23 Cs1 71.18(8) . . ?
C22 C23 Cs1 88.33(10) . . ?
C24 C23 H23 120.0 . . ?
C22 C23 H23 120.0 . . ?
Cs1 C23 H23 110.6 . . ?
C23 C24 C25 120.0 . . ?
C23 C24 Cs1 87.45(8) . . ?
C25 C24 Cs1 79.70(8) . . ?
C23 C24 H24 120.0 . . ?
C25 C24 H24 120.0 . . ?
Cs1 C24 H24 102.9 . . ?
C24 C25 C26 120.0 . . ?
C24 C25 C30 120.0 . . ?
C26 C25 C30 120.0 . . ?
C24 C25 Cs1 78.16(8) . . ?
C26 C25 Cs1 88.25(10) . . ?
C30 C25 Cs1 103.63(8) . . ?
C27 C26 C25 120.0 . . ?
C27 C26 C21 120.0 . . ?
C25 C26 C21 120.0 . . ?
C27 C26 Cs1 111.98(8) . . ?
C25 C26 Cs1 70.58(10) . . ?
C21 C26 Cs1 87.61(8) . . ?
C26 C27 C28 120.0 . . ?
C26 C27 H27 120.0 . . ?
C28 C27 H27 120.0 . . ?
C27 C28 C29 120.0 . . ?
C27 C28 H28 120.0 . . ?
C29 C28 H28 120.0 . . ?
C30 C29 C28 120.0 . . ?
C30 C29 H29 120.0 . . ?
C28 C29 H29 120.0 . . ?
C29 C30 C25 120.0 . . ?
C29 C30 H30 120.0 . . ?
C25 C30 H30 120.0 . . ?
C32 O4 Cs1 135.8(2) . . ?
C32 C31 C36 120.0 . . ?
C32 C31 C21 116.81(17) . . ?
C36 C31 C21 123.18(17) . . ?
O4 C32 C31 122.8(3) . . ?
O4 C32 C33 116.6(3) . . ?
C31 C32 C33 120.0 . . ?
C34 C33 C32 120.0 . . ?
C34 C33 H33 120.0 . . ?
C32 C33 H33 120.0 . . ?
C35 C34 C33 120.0 . . ?
C35 C34 H34 120.0 . . ?
C33 C34 H34 120.0 . . ?
C34 C35 C36 120.0 . . ?
C34 C35 C40 120.0 . . ?
C36 C35 C40 120.0 . . ?
C34 C35 Cs1 111.30(7) . 2 ?
C36 C35 Cs1 70.29(10) . 2 ?
C40 C35 Cs1 88.51(7) . 2 ?
C37 C36 C35 120.0 . . ?
C37 C36 C31 120.0 . . ?
C35 C36 C31 120.0 . . ?
C37 C36 Cs1 78.74(8) . 2 ?
C35 C36 Cs1 88.70(10) . 2 ?
C31 C36 Cs1 102.59(8) . 2 ?
C38 C37 C36 120.0 . . ?
C38 C37 Cs1 88.42(8) . 2 ?
C36 C37 Cs1 79.30(7) . 2 ?
C38 C37 H37 120.0 . . ?
C36 C37 H37 120.0 . . ?
Cs1 C37 H37 102.3 2 . ?
C37 C38 C39 120.0 . . ?
C37 C38 Cs1 70.51(7) . 2 ?
C39 C38 Cs1 88.78(10) . 2 ?
C37 C38 H38 120.0 . . ?
C39 C38 H38 120.0 . . ?
Cs1 C38 H38 110.8 2 . ?
C38 C39 C40 120.0 . . ?
C38 C39 H39 120.0 . . ?
C40 C39 H39 120.0 . . ?
C39 C40 C35 120.0 . . ?
C39 C40 H40 120.0 . . ?
C35 C40 H40 120.0 . . ?

loop_
_geom_bond_atom_site_label_1
_geom_bond_atom_site_label_2
_geom_bond_distance
_geom_bond_site_symmetry_2
_geom_bond_publ_flag
Cs1 O3 2.936(4) 2 ?
Cs1 O2 3.038(4) . ?
Cs1 C16 3.457(2) . ?
Cs1 C15 3.497(3) . ?
Cs1 C24 3.611(3) . ?
Cs1 C11 3.628(3) . ?
Cs1 C25 3.630(2) . ?
Cs1 C37 3.644(9) 2 ?
Cs1 C36 3.651(9) 2 ?
Cs1 O4 3.674(4) . ?
Cs1 C14 3.703(4) . ?
Cs1 C23 3.811(3) . ?
Cs1 H200 3.3494 . ?
Cs1 H300 2.8927 . ?
O1 C12 1.369(4) . ?
O1 H400 1.3503 . ?
C1 C2 1.3900 . ?
C1 C6 1.3900 . ?
C1 C11 1.544(3) . ?
C2 O2 1.366(4) . ?
C2 C3 1.3900 . ?
C3 C4 1.3900 . ?
C3 H3 0.9300 . ?
C4 C5 1.3900 . ?
C4 H4 0.9300 . ?
C5 C6 1.3900 . ?
C5 C10 1.3900 . ?
C6 C7 1.3900 . ?
C7 C8 1.3900 . ?
C7 H7 0.9300 . ?
C8 C9 1.3900 . ?
C8 H8 0.9300 . ?
C9 C10 1.3900 . ?
C9 H9 0.9300 . ?
C10 H10 0.9300 . ?
O2 H200 0.9766 . ?
C11 C12 1.3900 . ?
C11 C16 1.3900 . ?
C12 C13 1.3900 . ?
C13 C14 1.3900 . ?
C13 H13 0.9300 . ?
C14 C15 1.3900 . ?
C14 H14 0.9300 . ?
C15 C16 1.3900 . ?
C15 C20 1.3900 . ?
C16 C17 1.3900 . ?
C17 C18 1.3900 . ?
C17 H17 0.9300 . ?
C18 C19 1.3900 . ?
C18 H18 0.9300 . ?
C19 C20 1.3900 . ?
C19 H19 0.9300 . ?
C20 H20 0.9300 . ?
O3 C22 1.360(4) . ?
O3 Cs1 2.936(4) 2 ?
C21 C22 1.3900 . ?
C21 C26 1.3900 . ?
C21 C31 1.549(4) . ?
C22 C23 1.3900 . ?
C23 C24 1.3900 . ?
C23 H23 0.9300 . ?
C24 C25 1.3900 . ?
C24 H24 0.9300 . ?
C25 C26 1.3900 . ?
C25 C30 1.3900 . ?
C26 C27 1.3900 . ?
C27 C28 1.3900 . ?
C27 H27 0.9300 . ?
C28 C29 1.3900 . ?
C28 H28 0.9300 . ?
C29 C30 1.3900 . ?
C29 H29 0.9300 . ?
C30 H30 0.9300 . ?
O4 C32 1.371(4) . ?
C31 C32 1.3900 . ?
C31 C36 1.3900 . ?
C32 C33 1.3900 . ?
C33 C34 1.3900 . ?
C33 H33 0.9300 . ?
C34 C35 1.3900 . ?
C34 H34 0.9300 . ?
C35 C36 1.3900 . ?
C35 C40 1.3900 . ?
C35 Cs1 3.877(2) 2 ?
C36 C37 1.3900 . ?
C36 Cs1 3.651(2) 2 ?
C37 C38 1.3900 . ?
C37 Cs1 3.644(3) 2 ?
C37 H37 0.9300 . ?
C38 C39 1.3900 . ?
C38 Cs1 3.864(3) 2 ?
C38 H38 0.9300 . ?
C39 C40 1.3900 . ?
C39 H39 0.9300 . ?
C40 H40 0.9300 . ?
